data_8106593
loop_
_publ_author_name
'Meng, Jing'
'Zhou, Hai-Yu'
'Sui, Feng'

_publ_section_title
;
 Crystal structure of methyl
 2,7,7-trimethyl-4-(4-nitrophenyl)-5-oxo-1,4,5,6,7,8-hexahydro-quinoline-3-carboxylate,
 C20H22N2O5
;
_journal_issue 4
_journal_name_full 'Zeitschrift f\"ur Kristallographie - New Crystal Structures'
_journal_page_first 527
_journal_page_last 528
_journal_paper_doi 10.1515/ncrs-2016-0282
_journal_volume 232
_journal_year 2017
_chemical_formula_sum 'C20 H22 N2 O5'
_chemical_formula_weight 370.39
_space_group_crystal_system tetragonal
_space_group_IT_number 114
_space_group_name_Hall 'P -4 2n'
_space_group_name_H-M_alt 'P -4 21 c'
_atom_sites_solution_hydrogens geom
_audit_creation_method SHELXL-2014/7
_cell_angle_alpha 90
_cell_angle_beta 90
_cell_angle_gamma 90
_cell_formula_units_Z 8
_cell_length_a 16.624(6)
_cell_length_b 16.624(6)
_cell_length_c 14.385(6)
_cell_measurement_temperature 296(2)
_cell_volume 3975(3)
_computing_cell_refinement 'Bruker SAINT'
_computing_data_collection 'Bruker APEX2'
_computing_data_reduction 'Bruker SAINT'
_computing_structure_refinement 'SHELXL-2014/7 (Sheldrick, 2014)'
_computing_structure_solution 'SHELXS-97 (Sheldrick, 2008)'
_diffrn_ambient_temperature 296(2)
_diffrn_measured_fraction_theta_full 0.994
_diffrn_measured_fraction_theta_max 0.994
_diffrn_measurement_device_type 'Bruker APEX-II CCD'
_diffrn_measurement_method '\f and \w scans'
_diffrn_radiation_monochromator graphite
_diffrn_radiation_type MoK\a
_diffrn_radiation_wavelength 0.71073
_diffrn_reflns_av_R_equivalents 0.0631
_diffrn_reflns_av_unetI/netI 0.0451
_diffrn_reflns_Laue_measured_fraction_full 0.994
_diffrn_reflns_Laue_measured_fraction_max 0.994
_diffrn_reflns_limit_h_max 17
_diffrn_reflns_limit_h_min -19
_diffrn_reflns_limit_k_max 16
_diffrn_reflns_limit_k_min -19
_diffrn_reflns_limit_l_max 17
_diffrn_reflns_limit_l_min -16
_diffrn_reflns_number 19627
_diffrn_reflns_point_group_measured_fraction_full 0.996
_diffrn_reflns_point_group_measured_fraction_max 0.996
_diffrn_reflns_theta_full 24.992
_diffrn_reflns_theta_max 24.992
_diffrn_reflns_theta_min 1.872
_diffrn_source 'fine-focus sealed tube'
_exptl_absorpt_coefficient_mu 0.090
_exptl_crystal_colour yellow
_exptl_crystal_density_diffrn 1.238
_exptl_crystal_description block
_exptl_crystal_F_000 1568
_exptl_crystal_size_max 0.290
_exptl_crystal_size_mid 0.270
_exptl_crystal_size_min 0.250
_refine_diff_density_max 0.441
_refine_diff_density_min -0.326
_refine_diff_density_rms 0.041
_refine_ls_abs_structure_details
;
 Flack x determined using 825 quotients [(I+)-(I-)]/[(I+)+(I-)]
 (Parsons, Flack and Wagner, Acta Cryst. B69 (2013) 249-259).
;
_refine_ls_abs_structure_Flack 2.2(9)
_refine_ls_extinction_coef 0.007(3)
_refine_ls_extinction_expression Fc^*^=kFc[1+0.001xFc^2^\l^3^/sin(2\q)]^-1/4^
_refine_ls_extinction_method 'SHELXL-2014/7 (Sheldrick 2014'
_refine_ls_goodness_of_fit_ref 1.105
_refine_ls_hydrogen_treatment constr
_refine_ls_matrix_type full
_refine_ls_number_parameters 252
_refine_ls_number_reflns 3493
_refine_ls_number_restraints 248
_refine_ls_restrained_S_all 1.113
_refine_ls_R_factor_all 0.0976
_refine_ls_R_factor_gt 0.0647
_refine_ls_shift/su_max 0.000
_refine_ls_shift/su_mean 0.000
_refine_ls_structure_factor_coef Fsqd
_refine_ls_weighting_details 'w=1/[\s^2^(Fo^2^)+(0.1223P)^2^+0.2532P] where P=(Fo^2^+2Fc^2^)/3'
_refine_ls_weighting_scheme calc
_refine_ls_wR_factor_gt 0.1886
_refine_ls_wR_factor_ref 0.2119
_reflns_Friedel_coverage 0.792
_reflns_Friedel_fraction_full 0.999
_reflns_Friedel_fraction_max 0.999
_reflns_number_gt 2368
_reflns_number_total 3493
_reflns_threshold_expression 'I > 2\s(I)'
_cod_data_source_file suppl_ncrs-2016-0282_suppl.cif
_cod_data_source_block A
_cod_database_code 8106593
_shelx_shelxl_version_number 2014/7
_shelx_space_group_comment
;
The symmetry employed for this shelxl refinement is uniquely defined
by the following loop, which should always be used as a source of
symmetry information in preference to the above space-group names.
They are only intended as comments.
;
_shelx_estimated_absorpt_t_min 0.974
_shelx_estimated_absorpt_t_max 0.978

loop_
_space_group_symop_operation_xyz
'x, y, z'
'-x, -y, z'
'y, -x, -z'
'-y, x, -z'
'-x+1/2, y+1/2, -z+1/2'
'x+1/2, -y+1/2, -z+1/2'
'-y+1/2, -x+1/2, z+1/2'
'y+1/2, x+1/2, z+1/2'

loop_
_atom_site_label
_atom_site_type_symbol
_atom_site_fract_x
_atom_site_fract_y
_atom_site_fract_z
_atom_site_U_iso_or_equiv
_atom_site_adp_type
_atom_site_occupancy
_atom_site_site_symmetry_order
_atom_site_calc_flag
_atom_site_refinement_flags_posn
_atom_site_refinement_flags_adp
_atom_site_refinement_flags_occupancy
_atom_site_disorder_assembly
_atom_site_disorder_group
O1 O 0.9102(2) 0.4153(2) 0.2410(3) 0.0676(11) Uani 1 1 d . U . . .
O2 O 1.1892(3) 0.2651(4) -0.0046(4) 0.1042(17) Uani 1 1 d . U . . .
O4 O 0.8611(7) -0.0215(5) 0.1462(7) 0.195(5) Uani 1 1 d . U . . .
O5 O 0.8947(5) -0.0037(4) 0.2860(5) 0.144(3) Uani 1 1 d . U . . .
N1 N 0.9680(3) 0.3769(3) -0.0720(3) 0.0594(12) Uani 1 1 d . U . . .
H1A H 0.9513 0.3810 -0.1284 0.071 Uiso 1 1 calc R U . . .
N2 N 0.8864(5) 0.0190(4) 0.2077(6) 0.108(2) Uani 1 1 d . U . . .
C1 C 0.8930(3) 0.4259(3) 0.1597(4) 0.0523(12) Uani 1 1 d . U . . .
C2 C 0.8255(3) 0.4812(3) 0.1328(4) 0.0616(14) Uani 1 1 d . U . . .
H2A H 0.8463 0.5356 0.1304 0.074 Uiso 1 1 calc R U . . .
H2B H 0.7851 0.4795 0.1814 0.074 Uiso 1 1 calc R U . . .
C3 C 0.7847(3) 0.4630(3) 0.0408(4) 0.0595(13) Uani 1 1 d . U . . .
C4 C 0.7380(4) 0.3851(4) 0.0477(5) 0.0838(19) Uani 1 1 d . U . . .
H4A H 0.7739 0.3422 0.0643 0.126 Uiso 1 1 calc R U . . .
H4B H 0.6970 0.3903 0.0943 0.126 Uiso 1 1 calc R U . . .
H4C H 0.7135 0.3735 -0.0113 0.126 Uiso 1 1 calc R U . . .
C5 C 0.7281(4) 0.5299(4) 0.0147(5) 0.088(2) Uani 1 1 d . U . . .
H5A H 0.7574 0.5795 0.0103 0.131 Uiso 1 1 calc R U . . .
H5B H 0.7036 0.5180 -0.0441 0.131 Uiso 1 1 calc R U . . .
H5C H 0.6871 0.5348 0.0614 0.131 Uiso 1 1 calc R U . . .
C6 C 0.8504(4) 0.4555(4) -0.0321(4) 0.0641(14) Uani 1 1 d . U . . .
H6A H 0.8274 0.4324 -0.0880 0.077 Uiso 1 1 calc R U . . .
H6B H 0.8699 0.5089 -0.0475 0.077 Uiso 1 1 calc R U . . .
C7 C 0.9203(3) 0.4047(3) -0.0019(4) 0.0513(12) Uani 1 1 d . U . . .
C8 C 0.9376(3) 0.3877(3) 0.0863(4) 0.0511(12) Uani 1 1 d . U . . .
C9 C 1.0046(3) 0.3314(3) 0.1111(3) 0.0533(12) Uani 1 1 d . U . . .
H9A H 1.0336 0.3541 0.1643 0.064 Uiso 1 1 calc R U . . .
C10 C 1.0631(3) 0.3237(3) 0.0313(4) 0.0558(13) Uani 1 1 d . U . . .
C11 C 1.0422(3) 0.3425(3) -0.0556(4) 0.0562(13) Uani 1 1 d . U . . .
C12 C 1.0904(3) 0.3342(4) -0.1410(4) 0.0781(18) Uani 1 1 d . U . . .
H12A H 1.0596 0.3525 -0.1933 0.117 Uiso 1 1 calc R U . . .
H12B H 1.1385 0.3658 -0.1355 0.117 Uiso 1 1 calc R U . . .
H12C H 1.1046 0.2787 -0.1497 0.117 Uiso 1 1 calc R U . . .
C13 C 1.1422(3) 0.2875(4) 0.0502(5) 0.0736(16) Uani 1 1 d . U . . .
O3A O 1.1482(8) 0.2638(8) 0.1410(10) 0.072(3) Uani 0.505(10) 1 d D U P A 1
C14A C 1.2146(9) 0.2119(10) 0.1854(13) 0.110(4) Uani 0.505(10) 1 d D U P A 1
H14A H 1.2034 0.2048 0.2503 0.164 Uiso 0.757(15) 1 calc R U P A 1
H14B H 1.2163 0.1604 0.1553 0.164 Uiso 0.757(15) 1 calc R U P A 1
H14C H 1.2656 0.2383 0.1782 0.164 Uiso 0.757(15) 1 calc R U P A 1
H14D H 1.2535 0.1975 0.1389 0.164 Uiso 0.757(15) 1 calc R U P A 1
H14E H 1.2406 0.2419 0.2339 0.164 Uiso 0.757(15) 1 calc R U P A 1
H14F H 1.1912 0.1640 0.2111 0.164 Uiso 0.757(15) 1 calc R U P A 1
O3B O 1.1609(8) 0.2998(8) 0.1424(10) 0.072(3) Uani 0.495(10) 1 d D U P A 2
C14B C 1.2427(7) 0.2704(10) 0.1788(12) 0.110(4) Uani 0.495(10) 1 d D U P A 2
H14G H 1.2473 0.2830 0.2437 0.164 Uiso 0.743(15) 1 calc R U P A 2
H14H H 1.2467 0.2132 0.1704 0.164 Uiso 0.743(15) 1 calc R U P A 2
H14I H 1.2851 0.2966 0.1451 0.164 Uiso 0.743(15) 1 calc R U P A 2
H14J H 1.2721 0.2455 0.1291 0.164 Uiso 0.743(15) 1 calc R U P A 2
H14K H 1.2727 0.3153 0.2024 0.164 Uiso 0.743(15) 1 calc R U P A 2
H14L H 1.2343 0.2320 0.2277 0.164 Uiso 0.743(15) 1 calc R U P A 2
C15 C 0.9731(3) 0.2492(3) 0.1391(4) 0.0555(12) Uani 1 1 d . U . . .
C16 C 0.9331(4) 0.2033(4) 0.0759(5) 0.082(2) Uani 1 1 d . U . . .
H16A H 0.9240 0.2240 0.0168 0.099 Uiso 1 1 calc R U . . .
C17 C 0.9057(5) 0.1268(4) 0.0967(6) 0.095(2) Uani 1 1 d . U . . .
H17A H 0.8794 0.0960 0.0521 0.114 Uiso 1 1 calc R U . . .
C18 C 0.9178(4) 0.0985(4) 0.1824(5) 0.0765(17) Uani 1 1 d . U . . .
C19 C 0.9556(5) 0.1423(5) 0.2494(5) 0.094(2) Uani 1 1 d . U . . .
H19A H 0.9623 0.1218 0.3090 0.113 Uiso 1 1 calc R U . . .
C20 C 0.9845(5) 0.2193(4) 0.2263(4) 0.0825(19) Uani 1 1 d . U . . .
H20A H 1.0113 0.2499 0.2706 0.099 Uiso 1 1 calc R U . . .

loop_
_atom_site_aniso_label
_atom_site_aniso_U_11
_atom_site_aniso_U_22
_atom_site_aniso_U_33
_atom_site_aniso_U_23
_atom_site_aniso_U_13
_atom_site_aniso_U_12
O1 0.078(3) 0.082(3) 0.043(2) -0.0027(18) 0.0012(18) 0.011(2)
O2 0.068(3) 0.157(5) 0.088(3) -0.015(3) 0.008(2) 0.028(3)
O4 0.296(12) 0.104(5) 0.186(7) 0.040(5) -0.060(7) -0.069(7)
O5 0.187(7) 0.108(4) 0.136(5) 0.043(4) 0.034(5) -0.022(5)
N1 0.061(3) 0.078(3) 0.039(2) -0.0045(19) 0.0008(18) 0.003(2)
N2 0.112(5) 0.078(4) 0.134(6) 0.029(4) 0.010(4) 0.008(4)
C1 0.061(3) 0.058(3) 0.038(3) -0.005(2) 0.002(2) -0.001(2)
C2 0.074(3) 0.057(3) 0.053(3) -0.010(2) -0.004(3) 0.007(2)
C3 0.061(3) 0.061(3) 0.057(3) -0.013(2) -0.001(2) 0.006(2)
C4 0.072(4) 0.078(4) 0.102(5) -0.014(4) 0.009(4) -0.005(3)
C5 0.087(4) 0.091(4) 0.085(5) -0.011(3) -0.009(4) 0.023(4)
C6 0.072(3) 0.072(3) 0.048(3) 0.001(2) -0.007(2) 0.013(3)
C7 0.055(3) 0.056(3) 0.042(3) 0.000(2) 0.005(2) 0.001(2)
C8 0.054(3) 0.059(3) 0.041(2) 0.000(2) 0.003(2) 0.000(2)
C9 0.053(3) 0.069(3) 0.038(3) 0.000(2) 0.002(2) 0.000(2)
C10 0.050(3) 0.069(3) 0.048(3) -0.004(2) -0.001(2) 0.000(2)
C11 0.049(3) 0.075(3) 0.045(3) -0.003(2) 0.004(2) -0.010(2)
C12 0.061(3) 0.113(5) 0.060(4) -0.012(3) 0.011(3) 0.003(3)
C13 0.053(3) 0.098(4) 0.070(3) -0.003(3) -0.004(3) 0.009(3)
O3A 0.057(4) 0.083(8) 0.075(3) -0.003(5) -0.010(3) 0.014(6)
C14A 0.085(6) 0.089(7) 0.155(8) 0.006(7) -0.004(6) 0.004(5)
O3B 0.057(4) 0.083(8) 0.075(3) -0.003(5) -0.010(3) 0.014(6)
C14B 0.085(6) 0.089(7) 0.155(8) 0.006(7) -0.004(6) 0.004(5)
C15 0.053(3) 0.065(3) 0.049(3) 0.005(2) 0.003(2) 0.007(2)
C16 0.102(5) 0.076(4) 0.068(4) 0.013(3) -0.024(3) -0.018(4)
C17 0.104(5) 0.080(4) 0.100(5) 0.022(4) -0.021(4) -0.023(4)
C18 0.065(4) 0.074(4) 0.091(4) 0.016(3) 0.010(3) 0.009(3)
C19 0.122(6) 0.094(4) 0.066(4) 0.025(3) 0.014(4) -0.005(4)
C20 0.112(5) 0.084(4) 0.052(3) 0.010(3) 0.007(3) -0.002(4)

loop_
_atom_type_symbol
_atom_type_description
_atom_type_scat_dispersion_real
_atom_type_scat_dispersion_imag
_atom_type_scat_source
C C 0.0033 0.0016 'International Tables Vol C Tables 4.2.6.8 and 6.1.1.4'
H H 0.0000 0.0000 'International Tables Vol C Tables 4.2.6.8 and 6.1.1.4'
N N 0.0061 0.0033 'International Tables Vol C Tables 4.2.6.8 and 6.1.1.4'
O O 0.0106 0.0060 'International Tables Vol C Tables 4.2.6.8 and 6.1.1.4'

loop_
_geom_angle_atom_site_label_1
_geom_angle_atom_site_label_2
_geom_angle_atom_site_label_3
_geom_angle
_geom_angle_site_symmetry_1
_geom_angle_site_symmetry_3
C7 N1 C11 122.3(4) . .
C7 N1 H1A 118.9 . .
C11 N1 H1A 118.9 . .
O4 N2 O5 124.2(9) . .
O4 N2 C18 116.8(8) . .
O5 N2 C18 118.6(9) . .
O1 C1 C8 121.3(5) . .
O1 C1 C2 120.8(5) . .
C8 C1 C2 117.8(5) . .
C1 C2 C3 115.9(4) . .
C1 C2 H2A 108.3 . .
C3 C2 H2A 108.3 . .
C1 C2 H2B 108.3 . .
C3 C2 H2B 108.3 . .
H2A C2 H2B 107.4 . .
C5 C3 C4 109.1(5) . .
C5 C3 C2 110.5(4) . .
C4 C3 C2 110.0(5) . .
C5 C3 C6 109.8(5) . .
C4 C3 C6 110.1(4) . .
C2 C3 C6 107.3(5) . .
C3 C4 H4A 109.5 . .
C3 C4 H4B 109.5 . .
H4A C4 H4B 109.5 . .
C3 C4 H4C 109.5 . .
H4A C4 H4C 109.5 . .
H4B C4 H4C 109.5 . .
C3 C5 H5A 109.5 . .
C3 C5 H5B 109.5 . .
H5A C5 H5B 109.5 . .
C3 C5 H5C 109.5 . .
H5A C5 H5C 109.5 . .
H5B C5 H5C 109.5 . .
C7 C6 C3 113.8(4) . .
C7 C6 H6A 108.8 . .
C3 C6 H6A 108.8 . .
C7 C6 H6B 108.8 . .
C3 C6 H6B 108.8 . .
H6A C6 H6B 107.7 . .
C8 C7 N1 120.4(5) . .
C8 C7 C6 124.2(5) . .
N1 C7 C6 115.3(5) . .
C7 C8 C1 119.6(5) . .
C7 C8 C9 121.4(4) . .
C1 C8 C9 119.0(5) . .
C8 C9 C10 110.5(4) . .
C8 C9 C15 111.7(4) . .
C10 C9 C15 110.4(4) . .
C8 C9 H9A 108.1 . .
C10 C9 H9A 108.1 . .
C15 C9 H9A 108.1 . .
C11 C10 C13 120.1(5) . .
C11 C10 C9 121.6(5) . .
C13 C10 C9 118.0(5) . .
C10 C11 N1 119.4(4) . .
C10 C11 C12 128.1(5) . .
N1 C11 C12 112.5(5) . .
C11 C12 H12A 109.5 . .
C11 C12 H12B 109.5 . .
H12A C12 H12B 109.5 . .
C11 C12 H12C 109.5 . .
H12A C12 H12C 109.5 . .
H12B C12 H12C 109.5 . .
O2 C13 O3A 120.1(8) . .
O2 C13 O3B 122.9(8) . .
O2 C13 C10 127.1(6) . .
O3A C13 C10 111.1(7) . .
O3B C13 C10 108.6(7) . .
C13 O3A C14A 127.6(13) . .
O3A C14A H14A 109.5 . .
O3A C14A H14B 109.5 . .
H14A C14A H14B 109.5 . .
O3A C14A H14C 109.5 . .
H14A C14A H14C 109.5 . .
H14B C14A H14C 109.5 . .
O3A C14A H14D 109.5 . .
H14A C14A H14D 141.1 . .
H14B C14A H14D 56.3 . .
H14C C14A H14D 56.3 . .
O3A C14A H14E 109.5 . .
H14A C14A H14E 56.3 . .
H14B C14A H14E 141.1 . .
H14C C14A H14E 56.3 . .
H14D C14A H14E 109.5 . .
O3A C14A H14F 109.5 . .
H14A C14A H14F 56.3 . .
H14B C14A H14F 56.3 . .
H14C C14A H14F 141.1 . .
H14D C14A H14F 109.5 . .
H14E C14A H14F 109.5 . .
C13 O3B C14B 118.8(13) . .
O3B C14B H14G 109.5 . .
O3B C14B H14H 109.5 . .
H14G C14B H14H 109.5 . .
O3B C14B H14I 109.5 . .
H14G C14B H14I 109.5 . .
H14H C14B H14I 109.5 . .
O3B C14B H14J 109.5 . .
H14G C14B H14J 141.1 . .
H14H C14B H14J 56.3 . .
H14I C14B H14J 56.3 . .
O3B C14B H14K 109.5 . .
H14G C14B H14K 56.3 . .
H14H C14B H14K 141.1 . .
H14I C14B H14K 56.3 . .
H14J C14B H14K 109.5 . .
O3B C14B H14L 109.5 . .
H14G C14B H14L 56.3 . .
H14H C14B H14L 56.3 . .
H14I C14B H14L 141.1 . .
H14J C14B H14L 109.5 . .
H14K C14B H14L 109.5 . .
C16 C15 C20 118.6(6) . .
C16 C15 C9 119.8(5) . .
C20 C15 C9 121.7(5) . .
C15 C16 C17 122.1(6) . .
C15 C16 H16A 118.9 . .
C17 C16 H16A 118.9 . .
C18 C17 C16 118.3(7) . .
C18 C17 H17A 120.8 . .
C16 C17 H17A 120.8 . .
C17 C18 C19 122.3(6) . .
C17 C18 N2 119.6(7) . .
C19 C18 N2 118.1(7) . .
C18 C19 C20 118.5(7) . .
C18 C19 H19A 120.8 . .
C20 C19 H19A 120.8 . .
C15 C20 C19 120.2(7) . .
C15 C20 H20A 119.9 . .
C19 C20 H20A 119.9 . .

loop_
_geom_bond_atom_site_label_1
_geom_bond_atom_site_label_2
_geom_bond_distance
_geom_bond_site_symmetry_2
O1 C1 1.216(6) .
O2 C13 1.171(7) .
O4 N2 1.189(10) .
O5 N2 1.196(8) .
N1 C7 1.363(7) .
N1 C11 1.380(7) .
N1 H1A 0.8600 .
N2 C18 1.466(10) .
C1 C8 1.438(7) .
C1 C2 1.501(7) .
C2 C3 1.517(8) .
C2 H2A 0.9700 .
C2 H2B 0.9700 .
C3 C5 1.505(8) .
C3 C4 1.512(8) .
C3 C6 1.518(8) .
C4 H4A 0.9600 .
C4 H4B 0.9600 .
C4 H4C 0.9600 .
C5 H5A 0.9600 .
C5 H5B 0.9600 .
C5 H5C 0.9600 .
C6 C7 1.501(7) .
C6 H6A 0.9700 .
C6 H6B 0.9700 .
C7 C8 1.332(7) .
C8 C9 1.498(7) .
C9 C10 1.510(7) .
C9 C15 1.517(7) .
C9 H9A 0.9800 .
C10 C11 1.334(7) .
C10 C13 1.471(8) .
C11 C12 1.473(7) .
C12 H12A 0.9600 .
C12 H12B 0.9600 .
C12 H12C 0.9600 .
C13 O3A 1.368(15) .
C13 O3B 1.377(15) .
O3A C14A 1.539(11) .
C14A H14A 0.9600 .
C14A H14B 0.9600 .
C14A H14C 0.9600 .
C14A H14D 0.9600 .
C14A H14E 0.9600 .
C14A H14F 0.9600 .
O3B C14B 1.537(11) .
C14B H14G 0.9600 .
C14B H14H 0.9600 .
C14B H14I 0.9600 .
C14B H14J 0.9600 .
C14B H14K 0.9600 .
C14B H14L 0.9600 .
C15 C16 1.360(8) .
C15 C20 1.362(8) .
C16 C17 1.384(9) .
C16 H16A 0.9300 .
C17 C18 1.334(9) .
C17 H17A 0.9300 .
C18 C19 1.363(10) .
C19 C20 1.407(10) .
C19 H19A 0.9300 .
C20 H20A 0.9300 .
